data_4086048
loop_
_publ_author_name
'Arras, Janet'
'Speth, Hansj\"org'
'Mayer, Hermann A.'
'Wesemann, Lars'

_publ_section_title
;
 Different Coordination Modes of the Ph2PCsp3PPh2Pincer Ligand in Rhodium
 Complexes as a Consequence of Csp3--H Metal Interaction
;
_journal_issue 14
_journal_name_full Organometallics
_journal_page_first 3629
_journal_paper_doi 10.1021/acs.organomet.5b00437
_journal_volume 34
_journal_year 2015
_chemical_formula_sum 'C76 H76 Cl N P3 Rh'
_chemical_formula_weight 1234.65
_space_group_crystal_system orthorhombic
_space_group_IT_number 33
_space_group_name_Hall 'P 2c -2n'
_space_group_name_H-M_alt 'P n a 21'
_symmetry_space_group_name_Hall 'P 2c -2n'
_symmetry_space_group_name_H-M 'P n a 21'
_atom_sites_solution_hydrogens geom
_atom_sites_solution_primary direct
_atom_sites_solution_secondary difmap
_cell_angle_alpha 90
_cell_angle_beta 90
_cell_angle_gamma 90
_cell_formula_units_Z 4
_cell_length_a 32.4850(5)
_cell_length_b 14.6044(2)
_cell_length_c 13.3357(2)
_cell_measurement_reflns_used 318
_cell_measurement_temperature 100.(2)
_cell_measurement_theta_max 26.6349
_cell_measurement_theta_min 2.8533
_cell_volume 6326.78(16)
_computing_cell_refinement 'APEX2 v2011.8-0 (Bruker AXS)'
_computing_data_collection 'Bruker APEX2'
_computing_data_reduction 'SAINT V7.68A (Bruker AXS, 2009)'
_computing_structure_refinement 'SHELXL-97 (Sheldrick, 2008)'
_computing_structure_solution 'SHELXS-97 (Sheldrick, 2008)'
_diffrn_ambient_temperature 100.(2)
_diffrn_detector_area_resol_mean 8.3333
_diffrn_measured_fraction_theta_full 0.994
_diffrn_measured_fraction_theta_max 0.994
_diffrn_measurement_device_type 'Bruker APEX-II CCD'
_diffrn_measurement_method '\f and \w scans'
_diffrn_radiation_monochromator graphite
_diffrn_radiation_type MoK\a
_diffrn_radiation_wavelength 0.71073
_diffrn_reflns_av_R_equivalents 0.0546
_diffrn_reflns_av_sigmaI/netI 0.0760
_diffrn_reflns_limit_h_max 40
_diffrn_reflns_limit_h_min -45
_diffrn_reflns_limit_k_max 19
_diffrn_reflns_limit_k_min -20
_diffrn_reflns_limit_l_max 18
_diffrn_reflns_limit_l_min -18
_diffrn_reflns_number 75679
_diffrn_reflns_theta_full 29.98
_diffrn_reflns_theta_max 29.98
_diffrn_reflns_theta_min 1.88
_diffrn_source_type 'fine-focus sealed tube'
_exptl_absorpt_coefficient_mu 0.432
_exptl_absorpt_correction_T_max 0.92
_exptl_absorpt_correction_T_min 0.85
_exptl_absorpt_correction_type multi-scan
_exptl_absorpt_process_details 'SADABS V2008/1 (Bruker AXS)'
_exptl_crystal_colour 'clear light colourless'
_exptl_crystal_density_diffrn 1.296
_exptl_crystal_density_method 'not measured'
_exptl_crystal_description prism
_exptl_crystal_F_000 2584
_exptl_crystal_size_max 0.260
_exptl_crystal_size_mid 0.220
_exptl_crystal_size_min 0.200
_refine_diff_density_max 0.880
_refine_diff_density_min -0.672
_refine_ls_abs_structure_details 'Flack H D (1983), Acta Cryst. A39, 876-881'
_refine_ls_abs_structure_Flack -0.014(14)
_refine_ls_extinction_method none
_refine_ls_goodness_of_fit_ref 0.945
_refine_ls_hydrogen_treatment mixed
_refine_ls_matrix_type full
_refine_ls_number_parameters 794
_refine_ls_number_reflns 18149
_refine_ls_number_restraints 141
_refine_ls_restrained_S_all 0.943
_refine_ls_R_factor_all 0.0509
_refine_ls_R_factor_gt 0.0361
_refine_ls_shift/su_max 0.002
_refine_ls_shift/su_mean 0.000
_refine_ls_structure_factor_coef Fsqd
_refine_ls_weighting_details 'calc w=1/[\s^2^(Fo^2^)+(0.0280P)^2^+0.0000P] where P=(Fo^2^+2Fc^2^)/3'
_refine_ls_weighting_scheme calc
_refine_ls_wR_factor_gt 0.0689
_refine_ls_wR_factor_ref 0.0721
_reflns_number_gt 14538
_reflns_number_total 18149
_reflns_threshold_expression >2sigma(I)
_cod_data_source_file om5b00437_si_001.cif
_cod_data_source_block compound5_JA20_0m
_cod_depositor_comments 'Adding full bibliography for 4086045--4086050.cif.'
_cod_database_code 4086048

loop_
_space_group_symop_operation_xyz
'x, y, z'
'-x, -y, z+1/2'
'-x+1/2, y+1/2, z+1/2'
'x+1/2, -y+1/2, z'

loop_
_atom_site_type_symbol
_atom_site_label
_atom_site_fract_x
_atom_site_fract_y
_atom_site_fract_z
_atom_site_U_iso_or_equiv
_atom_site_adp_type
_atom_site_calc_flag
_atom_site_refinement_flags
_atom_site_occupancy
_atom_site_disorder_assembly
_atom_site_disorder_group
C C3 0.57453(8) 0.18318(18) 0.35387(16) 0.0162(5) Uani d . 1.0 . .
C C5 0.56393(8) 0.09125(19) 0.34505(17) 0.0188(6) Uani d . 1.0 . .
H H5 0.585 0.0464 0.3389 0.023 Uiso calc R 1.0 . .
C C6 0.52298(9) 0.0644(2) 0.34516(19) 0.0242(6) Uani d . 1.0 . .
H H6 0.5161 0.0014 0.3394 0.029 Uiso calc R 1.0 . .
C C7 0.49236(9) 0.1286(2) 0.35356(19) 0.0273(7) Uani d . 1.0 . .
H H7 0.4643 0.11 0.3536 0.033 Uiso calc R 1.0 . .
C C8 0.50227(9) 0.2200(2) 0.3620(2) 0.0267(6) Uani d . 1.0 . .
H H8 0.481 0.2644 0.3675 0.032 Uiso calc R 1.0 . .
C C9 0.54297(9) 0.24744(19) 0.36258(19) 0.0217(6) Uani d . 1.0 . .
H H9 0.5495 0.3106 0.369 0.026 Uiso calc R 1.0 . .
N N1 0.58013(7) 0.19866(15) 0.12072(15) 0.0201(5) Uani d . 1.0 . .
C C13 0.60770(8) 0.13122(17) 0.10772(16) 0.0154(5) Uani d . 1.0 . .
C C14 0.59599(8) 0.04113(18) 0.08719(17) 0.0179(6) Uani d . 1.0 . .
H H14 0.6161 -0.0056 0.0801 0.022 Uiso calc R 1.0 . .
C C15 0.55484(9) 0.0214(2) 0.07739(18) 0.0213(6) Uani d . 1.0 . .
H H15 0.5461 -0.0394 0.0634 0.026 Uiso calc R 1.0 . .
C C16 0.54071(9) 0.1772(2) 0.10970(18) 0.0230(6) Uani d . 1.0 . .
H H16 0.521 0.2248 0.1173 0.028 Uiso calc R 1.0 . .
C C20 0.57512(10) 0.1165(2) 0.83703(19) 0.0280(7) Uani d . 1.0 . .
H H20A 0.5777 0.0509 0.8225 0.042 Uiso calc R 1.0 . .
H H20B 0.5514 0.1266 0.881 0.042 Uiso calc R 1.0 . .
H H20C 0.6002 0.1381 0.8703 0.042 Uiso calc R 1.0 . .
C C21 0.56899(9) 0.1690(2) 0.73930(18) 0.0210(6) Uani d . 1.0 . .
C C22 0.60535(8) 0.15613(17) 0.66728(17) 0.0168(6) Uani d . 1.0 . .
C C23 0.60346(8) 0.19477(17) 0.57154(17) 0.0166(5) Uani d . 1.0 . .
H H23 0.5804 0.2312 0.5537 0.02 Uiso calc R 1.0 . .
C C26 0.63475(8) 0.18099(17) 0.50158(16) 0.0129(5) Uani d . 1.0 . .
C C27 0.66987(8) 0.13131(17) 0.52458(16) 0.0132(5) Uani d . 1.0 . .
C C28 0.67228(8) 0.09327(17) 0.62084(18) 0.0160(5) Uani d . 1.0 . .
H H28 0.6959 0.0589 0.6393 0.019 Uiso calc R 1.0 . .
C C29 0.64050(8) 0.10501(17) 0.68997(17) 0.0177(6) Uani d . 1.0 . .
H H29 0.6428 0.0775 0.7543 0.021 Uiso calc R 1.0 . .
C C31 0.69595(9) 0.33554(19) 0.1155(2) 0.0268(6) Uani d . 1.0 . .
H H31 0.7136 0.3142 0.1673 0.032 Uiso calc R 1.0 . .
C C33 0.67464(10) 0.4554(2) 0.0042(2) 0.0326(8) Uani d . 1.0 . .
H H33 0.6778 0.5158 -0.021 0.039 Uiso calc R 1.0 . .
C C36 0.75829(8) -0.07004(16) 0.2825(2) 0.0191(5) Uani d . 1.0 . .
H H36 0.7316 -0.0653 0.3111 0.023 Uiso calc R 1.0 . .
C C37 0.77681(9) -0.15489(18) 0.27219(18) 0.0240(6) Uani d . 1.0 . .
H H37 0.7626 -0.2082 0.2937 0.029 Uiso calc R 1.0 . .
C C38 0.81544(10) -0.16299(19) 0.23139(19) 0.0263(7) Uani d . 1.0 . .
H H38 0.8276 -0.2217 0.2235 0.032 Uiso calc R 1.0 . .
C C39 0.83658(9) -0.0850(2) 0.20167(18) 0.0242(6) Uani d . 1.0 . .
H H39 0.8635 -0.0902 0.1745 0.029 Uiso calc R 1.0 . .
C C40 0.81849(9) 0.00033(18) 0.21148(17) 0.0192(6) Uani d . 1.0 . .
H H40 0.8331 0.0536 0.1914 0.023 Uiso calc R 1.0 . .
C C41 0.77892(8) 0.00860(17) 0.25059(16) 0.0159(5) Uani d . 1.0 . .
C C42 0.64401(10) 0.3997(2) -0.03278(19) 0.0300(7) Uani d . 1.0 . .
H H42 0.6258 0.4221 -0.0829 0.036 Uiso calc R 1.0 . .
C C43 0.63950(9) 0.31085(19) 0.00279(18) 0.0237(6) Uani d . 1.0 . .
H H43 0.6187 0.2723 -0.0241 0.028 Uiso calc R 1.0 . .
C C44 0.70227(8) 0.00592(17) 0.05716(18) 0.0176(6) Uani d . 1.0 . .
H H44 0.6957 -0.0188 0.1211 0.021 Uiso calc R 1.0 . .
C C45 0.72521(9) -0.04669(18) -0.01077(19) 0.0216(6) Uani d . 1.0 . .
H H45 0.7339 -0.1067 0.0067 0.026 Uiso calc R 1.0 . .
C C46 0.73498(9) -0.01027(19) -0.10324(19) 0.0236(6) Uani d . 1.0 . .
H H46 0.7508 -0.0451 -0.1495 0.028 Uiso calc R 1.0 . .
C C47 0.72181(8) 0.07736(19) -0.12897(18) 0.0213(6) Uani d . 1.0 . .
H H47 0.7285 0.102 -0.1928 0.026 Uiso calc R 1.0 . .
C C48 0.63969(10) 0.5244(2) 0.3420(2) 0.0299(7) Uani d . 1.0 . .
H H48 0.6428 0.5888 0.3352 0.036 Uiso calc R 1.0 . .
C C49 0.62108(10) 0.47419(19) 0.26638(19) 0.0280(7) Uani d . 1.0 . .
H H49 0.6113 0.5042 0.2079 0.034 Uiso calc R 1.0 . .
C C50 0.61676(8) 0.37969(17) 0.27616(17) 0.0208(6) Uani d . 1.0 . .
H H50 0.6043 0.3453 0.2239 0.025 Uiso calc R 1.0 . .
C C51 0.70281(8) 0.11512(17) 0.44686(17) 0.0134(5) Uani d . 1.0 . .
H H51 0.7076 0.0475 0.4494 0.016 Uiso calc R 1.0 . .
C C52 0.74437(8) 0.15572(16) 0.46943(17) 0.0144(5) Uani d . 1.0 . .
C C54 0.79171(9) 0.28344(19) 0.2075(2) 0.0228(6) Uani d . 1.0 . .
H H54 0.7894 0.3032 0.2752 0.027 Uiso calc R 1.0 . .
C C55 0.77889(8) 0.19492(18) 0.18077(19) 0.0174(6) Uani d . 1.0 . .
C C56 0.78263(8) 0.16825(19) 0.07994(19) 0.0205(6) Uani d . 1.0 . .
H H56 0.7744 0.1086 0.0597 0.025 Uiso calc R 1.0 . .
C C59 0.79849(10) 0.2295(2) 0.0095(2) 0.0275(8) Uani d . 1.0 . .
H H59 0.8007 0.2113 -0.0586 0.033 Uiso calc R 1.0 . .
C C60 0.81096(9) 0.3153(2) 0.0368(2) 0.0340(8) Uani d . 1.0 . .
H H60 0.8218 0.3562 -0.0119 0.041 Uiso calc R 1.0 . .
C C61 0.77396(8) 0.15569(16) 0.39264(17) 0.0137(5) Uani d . 1.0 . .
C C62 0.81420(8) 0.18178(17) 0.41011(18) 0.0173(5) Uani d . 1.0 . .
H H62 0.8336 0.1779 0.357 0.021 Uiso calc R 1.0 . .
C C63 0.79728(9) 0.2183(2) 0.5787(2) 0.0196(6) Uani d . 1.0 . .
H H63 0.8046 0.2417 0.6428 0.023 Uiso calc R 1.0 . .
C C64 0.75702(8) 0.18978(17) 0.56231(17) 0.0176(6) Uani d . 1.0 . .
H H64 0.7377 0.1935 0.6155 0.021 Uiso calc R 1.0 . .
C C65 0.87197(9) 0.24287(19) 0.5188(2) 0.0228(6) Uani d . 1.0 . .
C C66 0.88062(9) 0.2740(2) 0.6268(2) 0.0312(7) Uani d . 1.0 . .
H H66A 0.9096 0.2916 0.6331 0.047 Uiso calc R 1.0 . .
H H66B 0.8746 0.2237 0.6732 0.047 Uiso calc R 1.0 . .
H H66C 0.8631 0.3267 0.643 0.047 Uiso calc R 1.0 . .
C C100 0.82728(8) 0.21392(17) 0.50437(19) 0.0180(6) Uani d . 1.0 . .
C C101 0.88095(10) 0.3231(2) 0.4473(2) 0.0312(7) Uani d . 1.0 . .
H H10A 0.9097 0.3423 0.455 0.047 Uiso calc R 1.0 . .
H H10B 0.8627 0.3745 0.4634 0.047 Uiso calc R 1.0 . .
H H10C 0.8762 0.3036 0.3779 0.047 Uiso calc R 1.0 . .
C C102 0.90071(9) 0.1625(2) 0.4949(2) 0.0325(7) Uani d . 1.0 . .
H H10D 0.9294 0.1816 0.5041 0.049 Uiso calc R 1.0 . .
H H10E 0.8965 0.1431 0.4253 0.049 Uiso calc R 1.0 . .
H H10F 0.8946 0.1113 0.5401 0.049 Uiso calc R 1.0 . .
C C103 0.64951(9) 0.38641(18) 0.43732(19) 0.0211(6) Uani d . 1.0 . .
H H103 0.6596 0.3566 0.4957 0.025 Uiso calc R 1.0 . .
C C104 0.63065(8) 0.33545(17) 0.36214(18) 0.0159(5) Uani d . 1.0 . .
C C105 0.65374(9) 0.4805(2) 0.4276(2) 0.0290(7) Uani d . 1.0 . .
H H105 0.6663 0.5149 0.4797 0.035 Uiso calc R 1.0 . .
C C106 0.52629(9) 0.0906(2) 0.08798(18) 0.0237(6) Uani d . 1.0 . .
H H106 0.4977 0.079 0.0806 0.028 Uiso calc R 1.0 . .
C C107 0.80767(9) 0.34208(19) 0.1356(2) 0.0308(7) Uani d . 1.0 . .
H H107 0.8165 0.4016 0.1547 0.037 Uiso calc R 1.0 . .
C C108 0.70073(10) 0.4233(2) 0.0781(2) 0.0349(8) Uani d . 1.0 . .
H H108 0.722 0.4615 0.1032 0.042 Uiso calc R 1.0 . .
C C109 0.66542(8) 0.27838(17) 0.07782(17) 0.0172(5) Uani d . 1.0 . .
C C110 0.69882(8) 0.12896(18) -0.06156(18) 0.0193(6) Uani d . 1.0 . .
H H110 0.6897 0.1886 -0.0796 0.023 Uiso calc R 1.0 . .
C C111 0.68903(8) 0.09319(17) 0.03285(17) 0.0150(5) Uani d . 1.0 . .
C C112 0.52938(9) 0.1369(2) 0.6905(2) 0.0315(7) Uani d . 1.0 . .
H H11A 0.5316 0.0716 0.6742 0.047 Uiso calc R 1.0 . .
H H11B 0.5246 0.1719 0.6289 0.047 Uiso calc R 1.0 . .
H H11C 0.5064 0.1464 0.7369 0.047 Uiso calc R 1.0 . .
C C113 0.56532(10) 0.27166(19) 0.7648(2) 0.0319(7) Uani d . 1.0 . .
H H11D 0.5908 0.2926 0.7966 0.048 Uiso calc R 1.0 . .
H H11E 0.5422 0.281 0.8109 0.048 Uiso calc R 1.0 . .
H H11F 0.5606 0.3066 0.7032 0.048 Uiso calc R 1.0 . .
C C114 0.92923(15) 0.2400(3) 0.0697(3) 0.0734(15) Uani d . 1.0 . .
H H114 0.9356 0.1771 0.0798 0.088 Uiso calc R 1.0 . .
C C115 0.92136(12) 0.2948(3) 0.1516(3) 0.0587(11) Uani d . 1.0 . .
H H115 0.9226 0.2708 0.2178 0.07 Uiso calc R 1.0 . .
C C116 0.91165(11) 0.3858(2) 0.1349(3) 0.0429(9) Uani d . 1.0 . .
H H116 0.9064 0.4253 0.19 0.052 Uiso calc R 1.0 . .
C C117 0.90954(11) 0.4190(2) 0.0389(3) 0.0422(9) Uani d . 1.0 . .
H H117 0.9028 0.4814 0.0278 0.051 Uiso calc R 1.0 . .
C C118 0.91698(12) 0.3633(3) -0.0403(3) 0.0580(11) Uani d . 1.0 . .
H H118 0.9144 0.3867 -0.1064 0.07 Uiso calc R 1.0 . .
C C119 0.92809(16) 0.2743(3) -0.0265(3) 0.0776(16) Uani d . 1.0 . .
C C120 0.94083(18) 0.2190(4) -0.1189(4) 0.0996(18) Uani d . 1.0 . .
H H12A 0.928 0.2455 -0.1788 0.149 Uiso calc R 1.0 . .
H H12B 0.9318 0.1554 -0.1111 0.149 Uiso calc R 1.0 . .
H H12C 0.9709 0.2207 -0.126 0.149 Uiso calc R 1.0 . .
C C301 0.53174(17) 0.4389(4) 0.0689(4) 0.0726(15) Uani d D 1.0 . .
H H301 0.5587 0.4135 0.0707 0.087 Uiso calc PR 0.702(4) A 1
H H311 0.5532 0.4165 0.1106 0.087 Uiso d PR 0.298(4) A 2
C C300 0.5192(4) 0.4715(6) -0.0191(7) 0.116(4) Uani d PDU 0.702(4) A 1
H H300 0.5356 0.4694 -0.0779 0.14 Uiso calc PR 0.702(4) A 1
C C302 0.5094(2) 0.4378(5) 0.1605(6) 0.074(2) Uani d PU 0.702(4) A 1
H H302 0.5206 0.4109 0.2193 0.088 Uiso calc PR 0.702(4) A 1
C C303 0.4714(3) 0.4767(5) 0.1610(6) 0.084(2) Uani d PDU 0.702(4) A 1
C C304 0.4425(3) 0.4651(6) 0.2445(7) 0.147(4) Uani d PDU 0.702(4) A 1
H H30A 0.425 0.4117 0.2319 0.221 Uiso calc PR 0.702(4) A 1
H H30B 0.4253 0.5199 0.2505 0.221 Uiso calc PR 0.702(4) A 1
H H30C 0.458 0.456 0.3068 0.221 Uiso calc PR 0.702(4) A 1
C C305 0.4575(3) 0.5143(4) 0.0679(7) 0.090(3) Uani d PU 0.702(4) A 1
H H305 0.4315 0.5441 0.067 0.109 Uiso calc PR 0.702(4) A 1
C C306 0.4784(4) 0.5103(6) -0.0172(7) 0.092(4) Uani d PDU 0.702(4) A 1
H H306 0.4665 0.533 -0.0772 0.11 Uiso calc PR 0.702(4) A 1
C C400 0.5221(6) 0.5801(13) 0.1885(12) 0.097(5) Uani d PDU 0.298(4) A 2
H H40A 0.5441 0.5502 0.2267 0.146 Uiso calc PR 0.298(4) A 2
H H40B 0.4973 0.5844 0.23 0.146 Uiso calc PR 0.298(4) A 2
H H40C 0.531 0.6417 0.169 0.146 Uiso calc PR 0.298(4) A 2
C C401 0.5124(6) 0.5221(14) 0.0911(12) 0.097(5) Uani d PDU 0.298(4) A 2
C C402 0.4830(5) 0.5551(10) 0.0255(10) 0.050(4) Uani d PDU 0.298(4) A 2
H H402 0.4721 0.6144 0.0374 0.06 Uiso calc PR 0.298(4) A 2
C C403 0.4686(7) 0.5065(13) -0.0569(11) 0.065(5) Uani d PDU 0.298(4) A 2
H H403 0.4469 0.5297 -0.0974 0.077 Uiso calc PR 0.298(4) A 2
C C404 0.4864(5) 0.4252(10) -0.0773(9) 0.062(4) Uani d PU 0.298(4) A 2
H H404 0.4772 0.3894 -0.1323 0.075 Uiso calc PR 0.298(4) A 2
C C405 0.5187(5) 0.3941(11) -0.0161(8) 0.057(4) Uani d PU 0.298(4) A 2
H H405 0.5323 0.339 -0.0345 0.068 Uiso calc PR 0.298(4) A 2
P P1 0.75385(2) 0.11957(4) 0.27096(4) 0.01362(14) Uani d . 1.0 . .
P P2 0.62890(2) 0.21089(4) 0.36993(4) 0.01302(13) Uani d . 1.0 . .
P P3 0.66204(2) 0.16227(4) 0.12824(4) 0.01419(13) Uani d . 1.0 . .
Cl Cl2 0.655471(17) -0.01984(3) 0.29371(5) 0.01611(10) Uani d . 1.0 . .
Rh Rh1 0.683894(5) 0.139651(11) 0.295127(14) 0.01196(4) Uani d . 1.0 . .
H H100 0.7010(7) 0.2356(15) 0.309(2) 0.017(7) Uiso d . 1.0 . .

loop_
_atom_site_aniso_label
_atom_site_aniso_U_11
_atom_site_aniso_U_22
_atom_site_aniso_U_33
_atom_site_aniso_U_12
_atom_site_aniso_U_13
_atom_site_aniso_U_23
C3 0.0147(14) 0.0222(15) 0.0118(10) -0.0013(11) 0.0014(9) -0.0021(9)
C5 0.0167(15) 0.0199(15) 0.0200(12) 0.0010(12) 0.0019(10) -0.0009(10)
C6 0.0186(16) 0.0275(17) 0.0264(14) -0.0055(13) 0.0005(11) -0.0042(11)
C7 0.0136(15) 0.0411(19) 0.0271(13) -0.0036(14) 0.0027(11) -0.0023(12)
C8 0.0179(16) 0.0305(17) 0.0317(14) 0.0082(13) 0.0015(12) -0.0050(12)
C9 0.0222(16) 0.0191(15) 0.0236(12) 0.0048(12) -0.0013(11) -0.0046(11)
N1 0.0183(13) 0.0232(13) 0.0187(10) 0.0061(10) 0.0020(9) -0.0002(9)
C13 0.0173(14) 0.0175(14) 0.0113(10) 0.0040(11) -0.0003(9) 0.0018(9)
C14 0.0172(15) 0.0184(15) 0.0183(11) 0.0025(11) 0.0022(10) -0.0002(10)
C15 0.0189(15) 0.0267(16) 0.0183(11) -0.0036(12) 0.0019(10) -0.0007(10)
C16 0.0201(16) 0.0275(16) 0.0213(12) 0.0094(13) 0.0009(11) 0.0027(11)
C20 0.0319(19) 0.0323(18) 0.0197(12) -0.0036(15) 0.0085(12) 0.0022(12)
C21 0.0244(17) 0.0228(15) 0.0159(11) -0.0043(13) 0.0050(11) 0.0004(10)
C22 0.0188(15) 0.0150(14) 0.0167(11) -0.0077(11) 0.0017(10) -0.0024(9)
C23 0.0191(15) 0.0146(14) 0.0162(11) -0.0027(11) -0.0017(10) -0.0012(9)
C26 0.0120(13) 0.0126(13) 0.0141(10) -0.0035(10) 0.0002(9) 0.0016(9)
C27 0.0146(13) 0.0103(13) 0.0148(10) -0.0056(10) -0.0014(9) 0.0005(9)
C28 0.0185(15) 0.0112(13) 0.0182(11) -0.0010(10) -0.0046(10) 0.0023(9)
C29 0.0235(16) 0.0140(13) 0.0155(11) -0.0071(11) -0.0032(10) 0.0030(9)
C31 0.0235(17) 0.0188(15) 0.0383(15) 0.0021(12) 0.0009(12) 0.0074(12)
C33 0.044(2) 0.0167(16) 0.0373(16) 0.0093(14) 0.0175(15) 0.0132(12)
C36 0.0181(13) 0.0150(12) 0.0242(14) 0.0011(10) -0.0032(11) -0.0026(11)
C37 0.0279(16) 0.0135(14) 0.0307(16) 0.0029(11) -0.0082(11) -0.0009(10)
C38 0.0335(18) 0.0175(15) 0.0280(13) 0.0132(14) -0.0073(13) -0.0083(10)
C39 0.0224(17) 0.0300(17) 0.0200(12) 0.0118(13) -0.0008(11) -0.0046(11)
C40 0.0213(16) 0.0191(14) 0.0172(10) 0.0030(12) 0.0012(10) 0.0004(9)
C41 0.0200(15) 0.0154(14) 0.0124(10) 0.0028(11) -0.0003(9) -0.0030(9)
C42 0.043(2) 0.0275(18) 0.0195(12) 0.0127(15) 0.0072(13) 0.0091(11)
C43 0.0329(18) 0.0224(16) 0.0157(11) 0.0044(13) 0.0017(11) 0.0016(10)
C44 0.0197(15) 0.0143(14) 0.0186(11) -0.0008(11) 0.0014(10) 0.0005(10)
C45 0.0197(16) 0.0150(15) 0.0301(14) 0.0010(11) 0.0049(11) -0.0018(11)
C46 0.0212(16) 0.0272(17) 0.0224(12) -0.0011(13) 0.0049(11) -0.0082(11)
C47 0.0221(16) 0.0273(16) 0.0145(11) -0.0023(12) 0.0011(10) 0.0007(10)
C48 0.033(2) 0.0149(15) 0.0417(17) 0.0003(13) -0.0002(13) 0.0060(12)
C49 0.0368(19) 0.0195(15) 0.0276(14) 0.0081(13) -0.0041(12) 0.0066(10)
C50 0.0246(15) 0.0189(14) 0.0188(14) 0.0034(11) -0.0022(10) 0.0012(9)
C51 0.0131(13) 0.0120(13) 0.0151(10) 0.0006(10) -0.0014(9) 0.0012(9)
C52 0.0164(14) 0.0090(13) 0.0177(10) 0.0018(10) -0.0032(9) -0.0007(9)
C54 0.0179(16) 0.0177(16) 0.0329(14) 0.0022(12) -0.0034(11) 0.0038(11)
C55 0.0113(14) 0.0143(15) 0.0267(13) 0.0031(11) -0.0003(10) 0.0035(10)
C56 0.0157(15) 0.0227(15) 0.0231(12) 0.0014(12) -0.0012(10) 0.0061(10)
C59 0.0201(18) 0.038(2) 0.0245(14) 0.0005(15) 0.0000(13) 0.0150(13)
C60 0.0227(18) 0.0359(19) 0.0435(17) -0.0042(15) 0.0003(13) 0.0259(15)
C61 0.0169(14) 0.0054(13) 0.0190(11) 0.0034(11) -0.0008(10) 0.0013(9)
C62 0.0160(15) 0.0134(13) 0.0225(11) 0.0006(11) 0.0021(10) -0.0013(9)
C63 0.0224(18) 0.0150(15) 0.0213(13) -0.0014(13) -0.0051(12) -0.0008(11)
C64 0.0218(15) 0.0134(14) 0.0176(11) 0.0021(11) 0.0009(10) -0.0013(9)
C65 0.0165(15) 0.0221(16) 0.0299(13) -0.0034(12) 0.0001(11) -0.0061(11)
C66 0.0236(17) 0.0386(19) 0.0315(14) -0.0104(14) -0.0040(13) -0.0065(13)
C100 0.0163(15) 0.0114(14) 0.0263(12) 0.0006(11) -0.0020(10) -0.0005(10)
C101 0.0273(18) 0.0294(18) 0.0368(16) -0.0124(14) 0.0043(13) -0.0065(13)
C102 0.0144(16) 0.0352(19) 0.0479(18) -0.0015(14) -0.0077(13) -0.0059(14)
C103 0.0227(16) 0.0183(15) 0.0223(12) -0.0008(12) -0.0019(11) 0.0000(10)
C104 0.0150(14) 0.0132(13) 0.0194(11) 0.0015(11) 0.0020(10) -0.0009(10)
C105 0.0301(19) 0.0233(17) 0.0335(15) -0.0047(14) -0.0059(13) -0.0055(12)
C106 0.0133(15) 0.0388(19) 0.0190(12) -0.0003(13) 0.0017(10) 0.0026(11)
C107 0.0207(17) 0.0162(16) 0.0556(19) -0.0023(12) -0.0031(14) 0.0117(13)
C108 0.0269(19) 0.0232(18) 0.055(2) -0.0051(14) 0.0039(15) 0.0099(14)
C109 0.0200(15) 0.0110(13) 0.0207(11) 0.0024(11) 0.0055(10) 0.0004(10)
C110 0.0177(14) 0.0214(15) 0.0187(11) 0.0002(12) 0.0014(10) 0.0020(10)
C111 0.0157(14) 0.0151(13) 0.0142(10) -0.0013(11) 0.0016(9) -0.0016(9)
C112 0.0226(17) 0.047(2) 0.0252(13) -0.0087(15) 0.0047(12) 0.0024(13)
C113 0.0373(19) 0.0314(18) 0.0270(13) 0.0038(15) 0.0114(12) -0.0006(11)
C114 0.096(4) 0.041(3) 0.083(3) 0.003(2) -0.054(3) -0.001(2)
C115 0.050(3) 0.061(3) 0.065(3) -0.004(2) -0.015(2) 0.012(2)
C116 0.030(2) 0.048(2) 0.051(2) 0.0025(17) -0.0020(16) 0.0015(17)
C117 0.035(2) 0.034(2) 0.058(2) 0.0022(16) -0.0039(16) 0.0035(16)
C118 0.049(3) 0.064(3) 0.061(2) 0.014(2) -0.016(2) 0.009(2)
C119 0.091(4) 0.065(3) 0.078(3) 0.041(3) -0.048(3) -0.032(2)
C120 0.118(5) 0.092(4) 0.088(4) -0.018(4) -0.025(3) 0.012(3)
C301 0.076(4) 0.069(4) 0.073(3) -0.010(3) -0.013(3) 0.003(3)
C300 0.188(12) 0.052(6) 0.109(8) -0.039(7) -0.028(8) -0.003(5)
C302 0.056(5) 0.060(5) 0.105(6) 0.008(4) -0.025(4) -0.015(4)
C303 0.106(7) 0.044(4) 0.103(6) 0.004(4) 0.014(5) -0.007(4)
C304 0.211(13) 0.110(8) 0.120(8) 0.012(8) 0.044(8) -0.005(6)
C305 0.139(8) 0.025(4) 0.107(6) 0.018(4) -0.068(6) -0.007(4)
C306 0.168(12) 0.038(5) 0.069(7) 0.006(6) -0.043(7) -0.001(5)
C400 0.083(10) 0.126(12) 0.083(9) 0.040(9) -0.012(8) 0.007(8)
C401 0.083(10) 0.126(12) 0.083(9) 0.040(9) -0.012(8) 0.007(8)
C402 0.071(11) 0.027(8) 0.052(8) -0.006(7) 0.008(7) 0.009(6)
C403 0.112(14) 0.035(9) 0.046(8) -0.017(8) -0.052(9) 0.010(7)
C404 0.100(12) 0.055(9) 0.032(6) 0.023(9) 0.004(7) -0.006(6)
C405 0.077(10) 0.061(10) 0.032(6) 0.028(8) 0.008(6) 0.020(6)
P1 0.0139(3) 0.0107(3) 0.0162(3) 0.0006(2) 0.0004(2) -0.0002(2)
P2 0.0138(3) 0.0128(3) 0.0125(2) 0.0009(3) -0.0004(2) -0.0002(2)
P3 0.0162(4) 0.0121(3) 0.0142(3) 0.0012(3) 0.0010(2) 0.0015(2)
Cl2 0.0176(3) 0.0125(3) 0.0182(2) -0.0018(2) 0.0012(3) 0.0000(3)
Rh1 0.01248(8) 0.01004(8) 0.01338(6) 0.00018(7) 0.00017(9) 0.00000(9)

loop_
_atom_type_symbol
_atom_type_description
_atom_type_scat_dispersion_real
_atom_type_scat_dispersion_imag
_atom_type_scat_source
C C 0.0033 0.0016 'International Tables Vol C Tables 4.2.6.8 and 6.1.1.4'
P P 0.1023 0.0942 'International Tables Vol C Tables 4.2.6.8 and 6.1.1.4'
Cl Cl 0.1484 0.1585 'International Tables Vol C Tables 4.2.6.8 and 6.1.1.4'
Rh Rh -1.1178 0.9187 'International Tables Vol C Tables 4.2.6.8 and 6.1.1.4'
N N 0.0061 0.0033 'International Tables Vol C Tables 4.2.6.8 and 6.1.1.4'
H H 0.0000 0.0000 'International Tables Vol C Tables 4.2.6.8 and 6.1.1.4'

loop_
_geom_angle_atom_site_label_1
_geom_angle_atom_site_label_2
_geom_angle_atom_site_label_3
_geom_angle
C5 C3 C9 118.3(2)
C5 C3 P2 117.6(2)
C9 C3 P2 123.5(2)
C6 C5 C3 120.6(3)
C6 C5 H5 119.7
C3 C5 H5 119.7
C7 C6 C5 120.2(3)
C7 C6 H6 119.9
C5 C6 H6 119.9
C6 C7 C8 120.0(3)
C6 C7 H7 120.0
C8 C7 H7 120.0
C7 C8 C9 120.3(3)
C7 C8 H8 119.8
C9 C8 H8 119.8
C8 C9 C3 120.5(3)
C8 C9 H9 119.7
C3 C9 H9 119.7
C16 N1 C13 117.2(2)
N1 C13 C14 122.3(2)
N1 C13 P3 116.06(19)
C14 C13 P3 121.45(19)
C15 C14 C13 118.8(2)
C15 C14 H14 120.6
C13 C14 H14 120.6
C14 C15 C106 119.4(3)
C14 C15 H15 120.3
C106 C15 H15 120.3
N1 C16 C106 124.6(3)
N1 C16 H16 117.7
C106 C16 H16 117.7
C21 C20 H20A 109.5
C21 C20 H20B 109.5
H20A C20 H20B 109.5
C21 C20 H20C 109.5
H20A C20 H20C 109.5
H20B C20 H20C 109.5
C112 C21 C20 108.8(2)
C112 C21 C22 110.3(2)
C20 C21 C22 111.9(2)
C112 C21 C113 109.2(3)
C20 C21 C113 108.1(2)
C22 C21 C113 108.5(2)
C23 C22 C29 116.7(2)
C23 C22 C21 119.3(2)
C29 C22 C21 124.0(2)
C26 C23 C22 121.4(2)
C26 C23 H23 119.3
C22 C23 H23 119.3
C27 C26 C23 121.8(2)
C27 C26 P2 115.16(17)
C23 C26 P2 122.34(19)
C26 C27 C28 117.1(2)
C26 C27 C51 120.9(2)
C28 C27 C51 121.9(2)
C29 C28 C27 121.0(2)
C29 C28 H28 119.5
C27 C28 H28 119.5
C28 C29 C22 121.8(2)
C28 C29 H29 119.1
C22 C29 H29 119.1
C108 C31 C109 120.4(3)
C108 C31 H31 119.8
C109 C31 H31 119.8
C42 C33 C108 119.9(3)
C42 C33 H33 120.0
C108 C33 H33 120.0
C37 C36 C41 119.8(2)
C37 C36 H36 120.1
C41 C36 H36 120.1
C38 C37 C36 120.9(3)
C38 C37 H37 119.5
C36 C37 H37 119.5
C37 C38 C39 119.7(3)
C37 C38 H38 120.2
C39 C38 H38 120.2
C40 C39 C38 120.1(3)
C40 C39 H39 119.9
C38 C39 H39 119.9
C39 C40 C41 120.3(3)
C39 C40 H40 119.8
C41 C40 H40 119.8
C40 C41 C36 119.1(2)
C40 C41 P1 122.8(2)
C36 C41 P1 117.96(19)
C33 C42 C43 120.4(3)
C33 C42 H42 119.8
C43 C42 H42 119.8
C42 C43 C109 120.0(3)
C42 C43 H43 120.0
C109 C43 H43 120.0
C111 C44 C45 121.2(2)
C111 C44 H44 119.4
C45 C44 H44 119.4
C46 C45 C44 119.2(3)
C46 C45 H45 120.4
C44 C45 H45 120.4
C45 C46 C47 120.3(2)
C45 C46 H46 119.9
C47 C46 H46 119.9
C110 C47 C46 120.3(2)
C110 C47 H47 119.9
C46 C47 H47 119.9
C49 C48 C105 119.9(3)
C49 C48 H48 120.1
C105 C48 H48 120.1
C48 C49 C50 120.0(2)
C48 C49 H49 120.0
C50 C49 H49 120.0
C104 C50 C49 120.3(2)
C104 C50 H50 119.9
C49 C50 H50 119.9
C52 C51 C27 115.9(2)
C52 C51 Rh1 112.33(15)
C27 C51 Rh1 114.76(17)
C52 C51 H51 104.0
C27 C51 H51 104.0
Rh1 C51 H51 104.0
C64 C52 C61 116.4(2)
C64 C52 C51 125.6(2)
C61 C52 C51 117.9(2)
C107 C54 C55 120.2(3)
C107 C54 H54 119.9
C55 C54 H54 119.9
C54 C55 C56 118.2(2)
C54 C55 P1 121.4(2)
C56 C55 P1 120.2(2)
C59 C56 C55 119.9(3)
C59 C56 H56 120.1
C55 C56 H56 120.1
C60 C59 C56 121.2(3)
C60 C59 H59 119.4
C56 C59 H59 119.4
C59 C60 C107 119.4(3)
C59 C60 H60 120.3
C107 C60 H60 120.3
C62 C61 C52 121.6(2)
C62 C61 P1 124.60(18)
C52 C61 P1 113.77(19)
C61 C62 C100 121.9(2)
C61 C62 H62 119.1
C100 C62 H62 119.1
C64 C63 C100 122.2(2)
C64 C63 H63 118.9
C100 C63 H63 118.9
C63 C64 C52 121.6(2)
C63 C64 H64 119.2
C52 C64 H64 119.2
C100 C65 C102 109.9(2)
C100 C65 C66 112.0(2)
C102 C65 C66 108.1(2)
C100 C65 C101 108.3(2)
C102 C65 C101 109.8(2)
C66 C65 C101 108.7(2)
C65 C66 H66A 109.5
C65 C66 H66B 109.5
H66A C66 H66B 109.5
C65 C66 H66C 109.5
H66A C66 H66C 109.5
H66B C66 H66C 109.5
C63 C100 C62 116.1(2)
C63 C100 C65 124.3(2)
C62 C100 C65 119.5(2)
C65 C101 H10A 109.5
C65 C101 H10B 109.5
H10A C101 H10B 109.5
C65 C101 H10C 109.5
H10A C101 H10C 109.5
H10B C101 H10C 109.5
C65 C102 H10D 109.5
C65 C102 H10E 109.5
H10D C102 H10E 109.5
C65 C102 H10F 109.5
H10D C102 H10F 109.5
H10E C102 H10F 109.5
C105 C103 C104 120.4(2)
C105 C103 H103 119.8
C104 C103 H103 119.8
C103 C104 C50 119.2(2)
C103 C104 P2 120.44(19)
C50 C104 P2 120.01(19)
C103 C105 C48 120.2(3)
C103 C105 H105 119.9
C48 C105 H105 119.9
C15 C106 C16 117.7(3)
C15 C106 H106 121.1
C16 C106 H106 121.1
C60 C107 C54 121.0(3)
C60 C107 H107 119.5
C54 C107 H107 119.5
C33 C108 C31 120.2(3)
C33 C108 H108 119.9
C31 C108 H108 119.9
C31 C109 C43 119.2(2)
C31 C109 P3 117.8(2)
C43 C109 P3 123.0(2)
C47 C110 C111 120.1(2)
C47 C110 H110 120.0
C111 C110 H110 120.0
C44 C111 C110 118.9(2)
C44 C111 P3 119.32(17)
C110 C111 P3 121.6(2)
C21 C112 H11A 109.5
C21 C112 H11B 109.5
H11A C112 H11B 109.5
C21 C112 H11C 109.5
H11A C112 H11C 109.5
H11B C112 H11C 109.5
C21 C113 H11D 109.5
C21 C113 H11E 109.5
H11D C113 H11E 109.5
C21 C113 H11F 109.5
H11D C113 H11F 109.5
H11E C113 H11F 109.5
C115 C114 C119 121.4(4)
C115 C114 H114 119.3
C119 C114 H114 119.3
C114 C115 C116 118.2(4)
C114 C115 H115 120.9
C116 C115 H115 120.9
C117 C116 C115 120.1(4)
C117 C116 H116 119.9
C115 C116 H116 119.9
C118 C117 C116 120.5(4)
C118 C117 H117 119.8
C116 C117 H117 119.8
C117 C118 C119 121.0(4)
C117 C118 H118 119.5
C119 C118 H118 119.5
C118 C119 C114 118.7(4)
C118 C119 C120 117.8(5)
C114 C119 C120 123.4(4)
C119 C120 H12A 109.5
C119 C120 H12B 109.5
H12A C120 H12B 109.5
C119 C120 H12C 109.5
H12A C120 H12C 109.5
H12B C120 H12C 109.5
C300 C301 C405 49.4(6)
C300 C301 C401 74.8(8)
C405 C301 C401 116.7(9)
C300 C301 C302 127.3(8)
C405 C301 C302 123.0(8)
C401 C301 C302 66.3(9)
C300 C301 H301 116.4
C405 C301 H301 96.8
C401 C301 H301 138.3
C302 C301 H301 116.4
C300 C301 H311 149.9
C405 C301 H311 123.0
C401 C301 H311 120.3
C302 C301 H311 82.3
H301 C301 H311 34.5
C301 C300 C306 114.0(9)
C301 C300 H300 123.0
C306 C300 H300 123.0
C303 C302 C301 117.6(7)
C303 C302 H302 121.2
C301 C302 H302 121.2
C302 C303 C305 116.3(8)
C302 C303 C304 122.5(8)
C305 C303 C304 120.1(9)
C306 C305 C303 124.3(9)
C306 C305 H305 117.9
C303 C305 H305 117.9
C305 C306 C300 120.3(9)
C305 C306 H306 119.8
C300 C306 H306 119.8
C401 C400 H40A 109.5
C401 C400 H40B 109.5
H40A C400 H40B 109.5
C401 C400 H40C 109.5
H40A C400 H40C 109.5
H40B C400 H40C 109.5
C402 C401 C301 118.6(14)
C402 C401 C400 118.1(15)
C301 C401 C400 123.3(12)
C401 C402 C403 123.8(15)
C401 C402 H402 118.1
C403 C402 H402 118.1
C404 C403 C402 117.6(16)
C404 C403 H403 121.2
C402 C403 H403 121.2
C403 C404 C405 119.3(13)
C403 C404 H404 120.4
C405 C404 H404 120.4
C301 C405 C404 123.7(12)
C301 C405 H405 118.2
C404 C405 H405 118.2
C55 P1 C61 104.62(12)
C55 P1 C41 103.75(12)
C61 P1 C41 103.18(11)
C55 P1 Rh1 116.99(9)
C61 P1 Rh1 101.00(8)
C41 P1 Rh1 124.66(9)
C26 P2 C104 106.93(11)
C26 P2 C3 99.27(11)
C104 P2 C3 104.18(12)
C26 P2 Rh1 103.26(8)
C104 P2 Rh1 113.78(9)
C3 P2 Rh1 127.00(8)
C109 P3 C13 103.36(12)
C109 P3 C111 103.01(11)
C13 P3 C111 102.60(11)
C109 P3 Rh1 117.32(8)
C13 P3 Rh1 113.19(7)
C111 P3 Rh1 115.52(8)
C51 Rh1 P2 83.61(7)
C51 Rh1 P1 80.14(7)
P2 Rh1 P1 151.93(2)
C51 Rh1 P3 178.25(7)
P2 Rh1 P3 96.45(2)
P1 Rh1 P3 100.48(2)
C51 Rh1 Cl2 87.56(7)
P2 Rh1 Cl2 97.92(2)
P1 Rh1 Cl2 104.06(2)
P3 Rh1 Cl2 90.70(2)
C51 Rh1 H100 86.3(10)
P2 Rh1 H100 79.3(9)
P1 Rh1 H100 77.0(9)
P3 Rh1 H100 95.5(10)
Cl2 Rh1 H100 173.5(10)

loop_
_geom_bond_atom_site_label_1
_geom_bond_atom_site_label_2
_geom_bond_distance
C3 C5 1.391(4)
C3 C9 1.395(4)
C3 P2 1.825(3)
C5 C6 1.387(4)
C5 H5 0.95
C6 C7 1.371(4)
C6 H6 0.95
C7 C8 1.378(4)
C7 H7 0.95
C8 C9 1.382(4)
C8 H8 0.95
C9 H9 0.95
N1 C16 1.326(3)
N1 C13 1.342(3)
C13 C14 1.397(3)
C13 P3 1.843(3)
C14 C15 1.374(4)
C14 H14 0.95
C15 C106 1.379(4)
C15 H15 0.95
C16 C106 1.380(4)
C16 H16 0.95
C20 C21 1.525(3)
C20 H20A 0.98
C20 H20B 0.98
C20 H20C 0.98
C21 C112 1.516(4)
C21 C22 1.534(4)
C21 C113 1.542(4)
C22 C23 1.397(3)
C22 C29 1.397(4)
C23 C26 1.394(3)
C23 H23 0.95
C26 C27 1.386(3)
C26 P2 1.819(2)
C27 C28 1.401(3)
C27 C51 1.508(3)
C28 C29 1.395(3)
C28 H28 0.95
C29 H29 0.95
C31 C108 1.384(4)
C31 C109 1.390(4)
C31 H31 0.95
C33 C42 1.377(4)
C33 C108 1.381(4)
C33 H33 0.95
C36 C37 1.384(3)
C36 C41 1.396(3)
C36 H36 0.95
C37 C38 1.373(4)
C37 H37 0.95
C38 C39 1.387(4)
C38 H38 0.95
C39 C40 1.385(4)
C39 H39 0.95
C40 C41 1.393(4)
C40 H40 0.95
C41 P1 1.834(3)
C42 C43 1.389(4)
C42 H42 0.95
C43 C109 1.391(4)
C43 H43 0.95
C44 C111 1.383(3)
C44 C45 1.402(3)
C44 H44 0.95
C45 C46 1.380(4)
C45 H45 0.95
C46 C47 1.392(4)
C46 H46 0.95
C47 C110 1.391(4)
C47 H47 0.95
C48 C49 1.386(4)
C48 C105 1.387(4)
C48 H48 0.95
C49 C50 1.393(4)
C49 H49 0.95
C50 C104 1.391(3)
C50 H50 0.95
C51 C52 1.505(3)
C51 Rh1 2.145(2)
C51 H51 1.0
C52 C64 1.397(3)
C52 C61 1.404(3)
C54 C107 1.387(4)
C54 C55 1.404(4)
C54 H54 0.95
C55 C56 1.405(4)
C55 P1 1.822(3)
C56 C59 1.396(4)
C56 H56 0.95
C59 C60 1.366(4)
C59 H59 0.95
C60 C107 1.379(4)
C60 H60 0.95
C61 C62 1.382(4)
C61 P1 1.827(2)
C62 C100 1.407(3)
C62 H62 0.95
C63 C64 1.390(4)
C63 C100 1.391(4)
C63 H63 0.95
C64 H64 0.95
C65 C100 1.524(4)
C65 C102 1.534(4)
C65 C66 1.536(4)
C65 C101 1.539(4)
C66 H66A 0.98
C66 H66B 0.98
C66 H66C 0.98
C101 H10A 0.98
C101 H10B 0.98
C101 H10C 0.98
C102 H10D 0.98
C102 H10E 0.98
C102 H10F 0.98
C103 C105 1.387(4)
C103 C104 1.391(3)
C103 H103 0.95
C104 P2 1.823(3)
C105 H105 0.95
C106 H106 0.95
C107 H107 0.95
C108 H108 0.95
C109 P3 1.827(3)
C110 C111 1.400(3)
C110 H110 0.95
C111 P3 1.845(2)
C112 H11A 0.98
C112 H11B 0.98
C112 H11C 0.98
C113 H11D 0.98
C113 H11E 0.98
C113 H11F 0.98
C114 C115 1.378(6)
C114 C119 1.378(6)
C114 H114 0.95
C115 C116 1.384(5)
C115 H115 0.95
C116 C117 1.370(5)
C116 H116 0.95
C117 C118 1.354(5)
C117 H117 0.95
C118 C119 1.361(5)
C118 H118 0.95
C119 C120 1.530(7)
C120 H12A 0.98
C120 H12B 0.98
C120 H12C 0.98
C301 C300 1.330(9)
C301 C405 1.376(15)
C301 C401 1.399(18)
C301 C302 1.421(9)
C301 H301 0.95
C301 H311 0.95
C300 C306 1.441(13)
C300 H300 0.95
C302 C303 1.358(9)
C302 H302 0.95
C303 C305 1.432(10)
C303 C304 1.465(10)
C304 H30A 0.98
C304 H30B 0.98
C304 H30C 0.98
C305 C306 1.323(14)
C305 H305 0.95
C306 H306 0.95
C400 C401 1.583(16)
C400 H40A 0.98
C400 H40B 0.98
C400 H40C 0.98
C401 C402 1.381(12)
C402 C403 1.389(12)
C402 H402 0.95
C403 C404 1.35(2)
C403 H403 0.95
C404 C405 1.404(19)
C404 H404 0.95
C405 H405 0.95
P1 Rh1 2.3139(7)
P2 Rh1 2.2955(7)
P3 Rh1 2.3592(6)
Cl2 Rh1 2.5057(5)
Rh1 H100 1.52(2)

loop_
_geom_torsion_atom_site_label_1
_geom_torsion_atom_site_label_2
_geom_torsion_atom_site_label_3
_geom_torsion_atom_site_label_4
_geom_torsion
C9 C3 C5 C6 -0.1(3)
P2 C3 C5 C6 171.97(18)
C3 C5 C6 C7 0.3(4)
C5 C6 C7 C8 -0.1(4)
C6 C7 C8 C9 -0.3(4)
C7 C8 C9 C3 0.5(4)
C5 C3 C9 C8 -0.2(4)
P2 C3 C9 C8 -171.9(2)
C16 N1 C13 C14 -2.4(3)
C16 N1 C13 P3 -177.77(17)
N1 C13 C14 C15 1.7(3)
P3 C13 C14 C15 176.88(18)
C13 C14 C15 C106 0.0(3)
C13 N1 C16 C106 1.4(4)
C112 C21 C22 C23 54.6(3)
C20 C21 C22 C23 175.8(2)
C113 C21 C22 C23 -65.0(3)
C112 C21 C22 C29 -123.3(3)
C20 C21 C22 C29 -2.1(4)
C113 C21 C22 C29 117.1(3)
C29 C22 C23 C26 1.5(4)
C21 C22 C23 C26 -176.6(2)
C22 C23 C26 C27 -2.4(4)
C22 C23 C26 P2 167.74(19)
C23 C26 C27 C28 1.5(4)
P2 C26 C27 C28 -169.30(18)
C23 C26 C27 C51 178.3(2)
P2 C26 C27 C51 7.5(3)
C26 C27 C28 C29 0.2(4)
C51 C27 C28 C29 -176.6(2)
C27 C28 C29 C22 -1.1(4)
C23 C22 C29 C28 0.3(4)
C21 C22 C29 C28 178.2(2)
C41 C36 C37 C38 0.3(4)
C36 C37 C38 C39 1.2(4)
C37 C38 C39 C40 -1.2(4)
C38 C39 C40 C41 -0.4(4)
C39 C40 C41 C36 1.9(4)
C39 C40 C41 P1 177.23(19)
C37 C36 C41 C40 -1.9(4)
C37 C36 C41 P1 -177.42(19)
C108 C33 C42 C43 -0.8(4)
C33 C42 C43 C109 1.5(4)
C111 C44 C45 C46 0.5(4)
C44 C45 C46 C47 -0.7(4)
C45 C46 C47 C110 0.2(4)
C105 C48 C49 C50 -0.4(5)
C48 C49 C50 C104 0.7(4)
C26 C27 C51 C52 117.1(3)
C28 C27 C51 C52 -66.2(3)
C26 C27 C51 Rh1 -16.5(3)
C28 C27 C51 Rh1 160.20(19)
C27 C51 C52 C64 13.7(3)
Rh1 C51 C52 C64 148.3(2)
C27 C51 C52 C61 -169.7(2)
Rh1 C51 C52 C61 -35.0(3)
C107 C54 C55 C56 -0.2(4)
C107 C54 C55 P1 -174.8(2)
C54 C55 C56 C59 -0.4(4)
P1 C55 C56 C59 174.3(2)
C55 C56 C59 C60 0.7(5)
C56 C59 C60 C107 -0.3(5)
C64 C52 C61 C62 4.5(4)
C51 C52 C61 C62 -172.4(2)
C64 C52 C61 P1 -174.95(18)
C51 C52 C61 P1 8.1(3)
C52 C61 C62 C100 -3.1(4)
P1 C61 C62 C100 176.31(19)
C100 C63 C64 C52 -0.6(4)
C61 C52 C64 C63 -2.7(4)
C51 C52 C64 C63 174.0(2)
C64 C63 C100 C62 2.2(4)
C64 C63 C100 C65 -179.0(3)
C61 C62 C100 C63 -0.3(4)
C61 C62 C100 C65 -179.2(2)
C102 C65 C100 C63 122.5(3)
C66 C65 C100 C63 2.3(4)
C101 C65 C100 C63 -117.5(3)
C102 C65 C100 C62 -58.7(3)
C66 C65 C100 C62 -178.9(2)
C101 C65 C100 C62 61.3(3)
C105 C103 C104 C50 1.2(4)
C105 C103 C104 P2 174.9(2)
C49 C50 C104 C103 -1.1(4)
C49 C50 C104 P2 -174.8(2)
C104 C103 C105 C48 -0.9(5)
C49 C48 C105 C103 0.5(5)
C14 C15 C106 C16 -1.0(4)
N1 C16 C106 C15 0.3(4)
C59 C60 C107 C54 -0.4(5)
C55 C54 C107 C60 0.6(4)
C42 C33 C108 C31 -0.5(5)
C109 C31 C108 C33 1.3(5)
C108 C31 C109 C43 -0.7(4)
C108 C31 C109 P3 178.1(2)
C42 C43 C109 C31 -0.7(4)
C42 C43 C109 P3 -179.4(2)
C46 C47 C110 C111 0.4(4)
C45 C44 C111 C110 0.1(4)
C45 C44 C111 P3 -175.8(2)
C47 C110 C111 C44 -0.6(4)
C47 C110 C111 P3 175.3(2)
C119 C114 C115 C116 0.9(7)
C114 C115 C116 C117 0.8(6)
C115 C116 C117 C118 -0.1(6)
C116 C117 C118 C119 -2.3(6)
C117 C118 C119 C114 3.9(7)
C117 C118 C119 C120 -173.0(4)
C115 C114 C119 C118 -3.2(8)
C115 C114 C119 C120 173.5(5)
C405 C301 C300 C306 105.3(12)
C401 C301 C300 C306 -42.4(11)
C302 C301 C300 C306 0.8(11)
C300 C301 C302 C303 -2.3(10)
C405 C301 C302 C303 -63.6(11)
C401 C301 C302 C303 43.8(10)
C301 C302 C303 C305 0.7(10)
C301 C302 C303 C304 168.4(7)
C302 C303 C305 C306 2.6(13)
C304 C303 C305 C306 -165.5(9)
C303 C305 C306 C300 -4.3(15)
C301 C300 C306 C305 2.5(13)
C300 C301 C401 C402 24.7(16)
C405 C301 C401 C402 -2.(2)
C302 C301 C401 C402 -118.8(19)
C300 C301 C401 C400 -156.(2)
C405 C301 C401 C400 177.0(16)
C302 C301 C401 C400 60.5(17)
C301 C401 C402 C403 6.(3)
C400 C401 C402 C403 -173.1(19)
C401 C402 C403 C404 -5.(3)
C402 C403 C404 C405 -1.(3)
C300 C301 C405 C404 -38.3(13)
C401 C301 C405 C404 -3.(2)
C302 C301 C405 C404 74.9(16)
C403 C404 C405 C301 5.(2)
C54 C55 P1 C61 -28.1(2)
C56 C55 P1 C61 157.4(2)
C54 C55 P1 C41 -135.9(2)
C56 C55 P1 C41 49.6(2)
C54 C55 P1 Rh1 82.7(2)
C56 C55 P1 Rh1 -91.9(2)
C62 C61 P1 C55 -38.8(2)
C52 C61 P1 C55 140.67(18)
C62 C61 P1 C41 69.5(2)
C52 C61 P1 C41 -111.06(19)
C62 C61 P1 Rh1 -160.7(2)
C52 C61 P1 Rh1 18.77(19)
C40 C41 P1 C55 25.6(2)
C36 C41 P1 C55 -158.96(19)
C40 C41 P1 C61 -83.3(2)
C36 C41 P1 C61 92.1(2)
C40 C41 P1 Rh1 163.15(16)
C36 C41 P1 Rh1 -21.5(2)
C27 C26 P2 C104 -116.4(2)
C23 C26 P2 C104 72.8(2)
C27 C26 P2 C3 135.6(2)
C23 C26 P2 C3 -35.2(2)
C27 C26 P2 Rh1 3.9(2)
C23 C26 P2 Rh1 -166.88(19)
C103 C104 P2 C26 22.7(2)
C50 C104 P2 C26 -163.7(2)
C103 C104 P2 C3 127.2(2)
C50 C104 P2 C3 -59.2(2)
C103 C104 P2 Rh1 -90.6(2)
C50 C104 P2 Rh1 83.0(2)
C5 C3 P2 C26 -76.86(19)
C9 C3 P2 C26 94.8(2)
C5 C3 P2 C104 172.93(18)
C9 C3 P2 C104 -15.4(2)
C5 C3 P2 Rh1 37.6(2)
C9 C3 P2 Rh1 -150.74(17)
C31 C109 P3 C13 154.5(2)
C43 C109 P3 C13 -26.8(2)
C31 C109 P3 C111 -98.9(2)
C43 C109 P3 C111 79.8(2)
C31 C109 P3 Rh1 29.2(2)
C43 C109 P3 Rh1 -152.09(19)
N1 C13 P3 C109 -37.36(19)
C14 C13 P3 C109 147.21(18)
N1 C13 P3 C111 -144.23(17)
C14 C13 P3 C111 40.3(2)
N1 C13 P3 Rh1 90.59(17)
C14 C13 P3 Rh1 -84.84(19)
C44 C111 P3 C109 162.9(2)
C110 C111 P3 C109 -12.9(2)
C44 C111 P3 C13 -89.9(2)
C110 C111 P3 C13 94.2(2)
C44 C111 P3 Rh1 33.7(2)
C110 C111 P3 Rh1 -142.12(19)
C52 C51 Rh1 P2 -121.11(17)
C27 C51 Rh1 P2 14.12(16)
C52 C51 Rh1 P1 35.91(16)
C27 C51 Rh1 P1 171.13(18)
C52 C51 Rh1 P3 147.(2)
C27 C51 Rh1 P3 -78.(2)
C52 C51 Rh1 Cl2 140.64(17)
C27 C51 Rh1 Cl2 -84.14(17)
C26 P2 Rh1 C51 -9.14(11)
C104 P2 Rh1 C51 106.37(11)
C3 P2 Rh1 C51 -121.78(12)
C26 P2 Rh1 P1 -63.98(10)
C104 P2 Rh1 P1 51.53(10)
C3 P2 Rh1 P1 -176.62(10)
C26 P2 Rh1 P3 169.09(8)
C104 P2 Rh1 P3 -75.40(9)
C3 P2 Rh1 P3 56.46(10)
C26 P2 Rh1 Cl2 77.48(8)
C104 P2 Rh1 Cl2 -167.01(9)
C3 P2 Rh1 Cl2 -35.15(10)
C55 P1 Rh1 C51 -140.10(12)
C61 P1 Rh1 C51 -27.30(10)
C41 P1 Rh1 C51 87.33(11)
C55 P1 Rh1 P2 -84.55(11)
C61 P1 Rh1 P2 28.25(10)
C41 P1 Rh1 P2 142.88(9)
C55 P1 Rh1 P3 41.57(10)
C61 P1 Rh1 P3 154.37(8)
C41 P1 Rh1 P3 -91.00(9)
C55 P1 Rh1 Cl2 134.96(10)
C61 P1 Rh1 Cl2 -112.25(8)
C41 P1 Rh1 Cl2 2.39(9)
C109 P3 Rh1 C51 164.(2)
C13 P3 Rh1 C51 44.(2)
C111 P3 Rh1 C51 -74.(2)
C109 P3 Rh1 P2 72.50(10)
C13 P3 Rh1 P2 -47.79(9)
C111 P3 Rh1 P2 -165.67(9)
C109 P3 Rh1 P1 -85.01(10)
C13 P3 Rh1 P1 154.70(9)
C111 P3 Rh1 P1 36.83(9)
C109 P3 Rh1 Cl2 170.55(10)
C13 P3 Rh1 Cl2 50.26(9)
C111 P3 Rh1 Cl2 -67.61(9)
